data_4077440
loop_
_publ_author_name
'Chaumonnot, Alexandra'
'Donnadieu, Bruno'
'Sabo-Etienne, Sylviane'
'Chaudret, Bruno'
'Buron, Christophe'
'Bertrand, Guy'
'Metivier, Pascal'

_publ_section_title
;
 Ruthenium Carbene Complexes Containing a Triazolidene Cationic Ligand
;
_journal_issue 26
_journal_name_full Organometallics
_journal_page_first 5614
_journal_paper_doi 10.1021/om010699x
_journal_volume 20
_journal_year 2001
_chemical_formula_sum 'C34 H57 F9 N6 O12 Ru S3'
_chemical_formula_weight 1110.11
_chemical_name_systematic
;
 ?
;
_space_group_IT_number 2
_symmetry_cell_setting triclinic
_symmetry_space_group_name_Hall '-P 1'
_symmetry_space_group_name_H-M 'P -1'
_atom_sites_solution_hydrogens geom
_atom_sites_solution_primary direct
_atom_sites_solution_secondary difmap
_audit_creation_method SHELXL-97
_cell_angle_alpha 81.513(17)
_cell_angle_beta 82.928(19)
_cell_angle_gamma 88.205(17)
_cell_formula_units_Z 2
_cell_length_a 12.0500(18)
_cell_length_b 12.5932(17)
_cell_length_c 16.346(3)
_cell_measurement_reflns_used 5000
_cell_measurement_temperature 160(2)
_cell_measurement_theta_max 26.0
_cell_measurement_theta_min 2.15
_cell_volume 2434.4(7)
_computing_cell_refinement 'Stoe IPDS software (Stoe, 1996)'
_computing_data_collection 'Stoe IPDS software (Stoe, 1996)'
_computing_data_reduction 'XRED (Stoe, 1.08, 1996)'
_computing_molecular_graphics 'ORTEP3 for Windows (Farrugia, 1997)'
_computing_publication_material 'SHELXL-97 (Sheldrick, 1997)'
_computing_structure_refinement 'SHELXL-97 (Sheldrick, 1997)'
_computing_structure_solution 'SIR92 (Giacovazzo et al, 1992)'
_diffrn_ambient_temperature 160(2)
_diffrn_measured_fraction_theta_full 0.947
_diffrn_measured_fraction_theta_max 0.947
_diffrn_measurement_device 'Stoe IPDS'
_diffrn_measurement_method \f
_diffrn_radiation_monochromator graphite
_diffrn_radiation_source 'fine-focus sealed tube'
_diffrn_radiation_type MoK\a
_diffrn_radiation_wavelength 0.71073
_diffrn_reflns_av_R_equivalents 0.0000
_diffrn_reflns_av_sigmaI/netI 0.0657
_diffrn_reflns_limit_h_max 12
_diffrn_reflns_limit_h_min -11
_diffrn_reflns_limit_k_max 12
_diffrn_reflns_limit_k_min -11
_diffrn_reflns_limit_l_max 16
_diffrn_reflns_limit_l_min 0
_diffrn_reflns_number 4890
_diffrn_reflns_theta_full 20.90
_diffrn_reflns_theta_max 20.90
_diffrn_reflns_theta_min 1.92
_diffrn_standards_decay_% <0.1
_diffrn_standards_interval_time 'every frame'
_diffrn_standards_number 200
_exptl_absorpt_coefficient_mu 0.545
_exptl_absorpt_correction_T_max 1.0
_exptl_absorpt_correction_T_min 0.82
_exptl_absorpt_correction_type semi-empirical
_exptl_crystal_colour 'deep blue'
_exptl_crystal_density_diffrn 1.514
_exptl_crystal_density_method 'not measured'
_exptl_crystal_description parallelepiped
_exptl_crystal_F_000 1144
_exptl_crystal_size_max 0.50
_exptl_crystal_size_mid 0.4
_exptl_crystal_size_min 0.20
_refine_diff_density_max 1.092
_refine_diff_density_min -0.747
_refine_diff_density_rms 0.087
_refine_ls_extinction_method none
_refine_ls_goodness_of_fit_ref 1.039
_refine_ls_hydrogen_treatment mixed
_refine_ls_matrix_type full
_refine_ls_number_parameters 669
_refine_ls_number_reflns 4890
_refine_ls_number_restraints 301
_refine_ls_restrained_S_all 1.105
_refine_ls_R_factor_all 0.0764
_refine_ls_R_factor_gt 0.0563
_refine_ls_shift/su_max 0.001
_refine_ls_shift/su_mean 0.000
_refine_ls_structure_factor_coef Fsqd
_refine_ls_weighting_details 'calc w=1/[\s^2^(Fo^2^)+(0.0996P)^2^+0.7535P] where P=(Fo^2^+2Fc^2^)/3'
_refine_ls_weighting_scheme calc
_refine_ls_wR_factor_gt 0.1416
_refine_ls_wR_factor_ref 0.1530
_reflns_number_gt 3708
_reflns_number_total 4890
_reflns_threshold_expression >2sigma(I)
_cod_data_source_file om010699x.cif
_cod_data_source_block (7)
_cod_original_cell_volume 2434.5(6)
_cod_database_code 4077440

loop_
_symmetry_equiv_pos_as_xyz
'x, y, z'
'-x, -y, -z'

loop_
_atom_site_label
_atom_site_type_symbol
_atom_site_fract_x
_atom_site_fract_y
_atom_site_fract_z
_atom_site_U_iso_or_equiv
_atom_site_adp_type
_atom_site_occupancy
_atom_site_symmetry_multiplicity
_atom_site_calc_flag
_atom_site_refinement_flags
_atom_site_disorder_assembly
_atom_site_disorder_group
Ru1 Ru 0.12084(5) 0.27642(5) 0.73959(4) 0.0382(3) Uani 1 1 d . . .
N1 N -0.0113(5) 0.1209(5) 0.6595(4) 0.0364(15) Uani 1 1 d . . .
N2 N -0.1340(5) 0.0447(5) 0.7545(5) 0.0516(19) Uani 1 1 d . . .
N3 N -0.0739(5) 0.1155(5) 0.7868(4) 0.0374(15) Uani 1 1 d . . .
N4 N 0.3076(5) 0.1021(5) 0.7415(4) 0.0397(16) Uani 1 1 d . . .
N5 N 0.3687(5) 0.0370(6) 0.7948(5) 0.055(2) Uani 1 1 d . . .
N6 N 0.2534(5) 0.1287(5) 0.8653(4) 0.0361(15) Uani 1 1 d . . .
C1 C 0.1187(6) 0.4153(6) 0.6464(5) 0.044(2) Uani 1 1 d . . .
C2 C 0.0261(6) 0.4226(6) 0.7056(6) 0.047(2) Uani 1 1 d . . .
C3 C 0.0657(7) 0.4224(7) 0.7843(5) 0.049(2) Uani 1 1 d . . .
C4 C 0.1859(6) 0.4228(6) 0.7714(5) 0.044(2) Uani 1 1 d . . .
C5 C 0.2188(6) 0.4161(6) 0.6873(5) 0.043(2) Uani 1 1 d . . .
C6 C 0.0033(6) 0.1638(6) 0.7277(5) 0.0370(19) Uani 1 1 d . . .
C7 C -0.0952(5) 0.0484(6) 0.6755(4) 0.0278(17) Uani 1 1 d . . .
C8 C 0.2332(6) 0.1614(6) 0.7849(5) 0.0356(18) Uani 1 1 d . . .
C9 C 0.3349(5) 0.0525(6) 0.8699(4) 0.0280(17) Uani 1 1 d . . .
C1A C 0.1194(8) 0.4204(8) 0.5535(6) 0.065(3) Uani 1 1 d . . .
H1A1 H 0.1791 0.3734 0.5321 0.097 Uiso 1 1 calc R . .
H1A2 H 0.1324 0.4944 0.5263 0.097 Uiso 1 1 calc R . .
H1A3 H 0.0471 0.3966 0.5417 0.097 Uiso 1 1 calc R . .
C2A C -0.0950(7) 0.4321(8) 0.6901(6) 0.062(3) Uani 1 1 d . . .
H2A1 H -0.1068 0.3907 0.6458 0.093 Uiso 1 1 calc R . .
H2A2 H -0.1142 0.5077 0.6733 0.093 Uiso 1 1 calc R . .
H2A3 H -0.1426 0.4041 0.7413 0.093 Uiso 1 1 calc R . .
C3A C -0.0055(8) 0.4340(8) 0.8631(6) 0.069(3) Uani 1 1 d . . .
H3A1 H 0.0344 0.4049 0.9104 0.104 Uiso 1 1 calc R . .
H3A2 H -0.0750 0.3946 0.8659 0.104 Uiso 1 1 calc R . .
H3A3 H -0.0230 0.5101 0.8651 0.104 Uiso 1 1 calc R . .
C4A C 0.2637(8) 0.4309(8) 0.8352(6) 0.068(3) Uani 1 1 d . . .
H4A1 H 0.2234 0.4131 0.8912 0.101 Uiso 1 1 calc R . .
H4A2 H 0.2918 0.5043 0.8282 0.101 Uiso 1 1 calc R . .
H4A3 H 0.3267 0.3807 0.8279 0.101 Uiso 1 1 calc R . .
C5A C 0.3362(7) 0.4155(8) 0.6450(6) 0.062(2) Uani 1 1 d . . .
H5A1 H 0.3390 0.3780 0.5963 0.093 Uiso 1 1 calc R . .
H5A2 H 0.3854 0.3787 0.6839 0.093 Uiso 1 1 calc R . .
H5A3 H 0.3609 0.4896 0.6270 0.093 Uiso 1 1 calc R . .
C1B C 0.0501(7) 0.1441(7) 0.5763(5) 0.050(2) Uani 1 1 d . . .
H1B1 H -0.0029 0.1622 0.5353 0.075 Uiso 1 1 calc R . .
H1B2 H 0.0945 0.0808 0.5635 0.075 Uiso 1 1 calc R . .
H1B3 H 0.0998 0.2048 0.5742 0.075 Uiso 1 1 calc R . .
C2B C -0.1285(7) -0.0142(8) 0.6159(6) 0.060(2) Uani 1 1 d . . .
H2B1 H -0.1367 0.0328 0.5636 0.090 Uiso 1 1 calc R . .
H2B2 H -0.2000 -0.0487 0.6379 0.090 Uiso 1 1 calc R . .
H2B3 H -0.0713 -0.0694 0.6058 0.090 Uiso 1 1 calc R . .
C3B C -0.0952(7) 0.1341(7) 0.8734(5) 0.050(2) Uani 1 1 d . . .
H3B1 H -0.0545 0.1976 0.8805 0.075 Uiso 1 1 calc R . .
H3B2 H -0.0700 0.0714 0.9097 0.075 Uiso 1 1 calc R . .
H3B3 H -0.1756 0.1459 0.8880 0.075 Uiso 1 1 calc R . .
C4B C 0.3185(8) 0.1031(9) 0.6509(5) 0.065(3) Uani 1 1 d . . .
H4B1 H 0.3969 0.0907 0.6301 0.097 Uiso 1 1 calc R . .
H4B2 H 0.2933 0.1730 0.6241 0.097 Uiso 1 1 calc R . .
H4B3 H 0.2724 0.0464 0.6380 0.097 Uiso 1 1 calc R . .
C5B C 0.4574(7) -0.0377(7) 0.7643(6) 0.056(2) Uani 1 1 d . . .
H5B1 H 0.5112 0.0024 0.7221 0.084 Uiso 1 1 calc R . .
H5B2 H 0.4233 -0.0933 0.7398 0.084 Uiso 1 1 calc R . .
H5B3 H 0.4961 -0.0715 0.8110 0.084 Uiso 1 1 calc R . .
C6B C 0.1914(7) 0.1632(7) 0.9389(5) 0.050(2) Uani 1 1 d . . .
H6B1 H 0.2439 0.1836 0.9750 0.074 Uiso 1 1 calc R . .
H6B2 H 0.1448 0.1043 0.9692 0.074 Uiso 1 1 calc R . .
H6B3 H 0.1436 0.2250 0.9221 0.074 Uiso 1 1 calc R . .
C7B C -0.2208(7) -0.0263(7) 0.8052(5) 0.051(2) Uani 1 1 d . . .
H7B1 H -0.2781 0.0176 0.8330 0.077 Uiso 1 1 calc R . .
H7B2 H -0.1861 -0.0756 0.8472 0.077 Uiso 1 1 calc R . .
H7B3 H -0.2553 -0.0676 0.7690 0.077 Uiso 1 1 calc R . .
C9B C 0.3697(7) -0.0021(7) 0.9469(5) 0.048(2) Uani 1 1 d . . .
H9B1 H 0.3902 0.0510 0.9804 0.072 Uiso 1 1 calc R . .
H9B2 H 0.4345 -0.0486 0.9345 0.072 Uiso 1 1 calc R . .
H9B3 H 0.3082 -0.0457 0.9780 0.072 Uiso 1 1 calc R . .
C10 C 0.5970(7) 0.3506(8) 0.8617(5) 0.064(3) Uani 1 1 d D . .
F11 F 0.5073(5) 0.3667(5) 0.9149(4) 0.0844(18) Uani 1 1 d D . .
F12 F 0.6040(6) 0.4341(5) 0.8024(4) 0.0925(18) Uani 1 1 d D . .
F13 F 0.6848(5) 0.3522(6) 0.9042(4) 0.101(2) Uani 1 1 d D . .
C20 C 0.0936(13) -0.2687(10) 0.9086(7) 0.32(2) Uani 1 1 d D . .
F21 F -0.0164(9) -0.270(2) 0.9350(11) 0.372(16) Uani 1 1 d D . .
F22 F 0.1567(7) -0.2899(7) 0.9669(4) 0.129(3) Uani 1 1 d D . .
F23 F 0.1286(6) -0.3320(5) 0.8518(4) 0.105(2) Uani 1 1 d D . .
C30 C 0.4112(8) 0.3317(9) 0.3754(5) 0.071(3) Uani 1 1 d D . .
F31A F 0.3278(8) 0.3945(7) 0.3480(6) 0.105(3) Uani 0.867(13) 1 d PDU A 1
F32A F 0.4367(10) 0.3679(11) 0.4438(5) 0.103(3) Uani 0.867(13) 1 d PDU A 1
F33A F 0.4962(7) 0.3500(8) 0.3178(5) 0.094(3) Uani 0.867(13) 1 d PDU A 1
F31B F 0.411(6) 0.416(3) 0.316(3) 0.101(9) Uani 0.133(13) 1 d PDU A 2
F32B F 0.406(8) 0.365(6) 0.449(2) 0.108(13) Uani 0.133(13) 1 d PDU A 2
F33B F 0.510(3) 0.282(4) 0.359(4) 0.103(11) Uani 0.133(13) 1 d PDU A 2
S1 S 0.59165(17) 0.22635(18) 0.82043(13) 0.0489(6) Uani 1 1 d D . .
O11 O 0.4938(4) 0.2399(5) 0.7780(4) 0.0614(16) Uani 1 1 d D . .
O12 O 0.5849(5) 0.1458(6) 0.8922(4) 0.0743(19) Uani 1 1 d D . .
O13 O 0.6950(4) 0.2264(5) 0.7659(3) 0.0569(15) Uani 1 1 d D . .
S2 S 0.0946(2) -0.1321(2) 0.86243(16) 0.0655(7) Uani 1 1 d D . .
O21 O 0.0848(8) -0.0708(6) 0.9268(5) 0.103(3) Uani 1 1 d D . .
O22 O 0.2155(10) -0.1279(12) 0.8231(9) 0.237(10) Uani 1 1 d D . .
O23 O 0.0344(11) -0.1205(9) 0.7972(6) 0.153(5) Uani 1 1 d D . .
S3A S 0.3715(3) 0.1923(3) 0.3975(2) 0.0504(8) Uani 0.80 1 d PD A 1
O31A O 0.2749(9) 0.1928(12) 0.4588(7) 0.082(4) Uani 0.80 1 d PDU A 1
O32A O 0.3503(10) 0.1706(14) 0.3170(7) 0.062(3) Uani 0.80 1 d PDU A 1
O33A O 0.4698(7) 0.1399(7) 0.4230(6) 0.083(3) Uani 0.80 1 d PD A 1
S3B S 0.3087(16) 0.2364(18) 0.3881(13) 0.111(7) Uani 0.20 1 d PD A 2
O31B O 0.213(5) 0.305(5) 0.400(4) 0.23(4) Uani 0.20 1 d PD A 2
O32B O 0.313(5) 0.188(5) 0.314(3) 0.062(11) Uani 0.20 1 d PDU A 2
O33B O 0.322(5) 0.161(5) 0.461(2) 0.096(12) Uani 0.20 1 d PDU A 2
O100 O 0.1241(6) -0.1136(6) 0.5893(4) 0.0751(19) Uani 1 1 d . . .
C100 C 0.1392(9) -0.2025(10) 0.6225(6) 0.067(3) Uani 1 1 d . . .
C101 C 0.0439(10) -0.2828(10) 0.6461(7) 0.090(3) Uani 1 1 d . . .
H10A H -0.0197 -0.2571 0.6162 0.134 Uiso 1 1 calc R . .
H10B H 0.0208 -0.2901 0.7062 0.134 Uiso 1 1 calc R . .
H10C H 0.0694 -0.3528 0.6310 0.134 Uiso 1 1 calc R . .
C102 C 0.2508(10) -0.2424(11) 0.6444(7) 0.091(4) Uani 1 1 d . . .
H10D H 0.3071 -0.1879 0.6217 0.136 Uiso 1 1 calc R . .
H10E H 0.2701 -0.3086 0.6206 0.136 Uiso 1 1 calc R . .
H10F H 0.2487 -0.2570 0.7051 0.136 Uiso 1 1 calc R . .
O200 O -0.1919(6) 0.2580(6) 0.5594(5) 0.083(2) Uani 1 1 d . . .
C200 C -0.2934(9) 0.2674(9) 0.5719(5) 0.063(3) Uani 1 1 d . . .
C201 C -0.3467(8) 0.3756(9) 0.5795(6) 0.073(3) Uani 1 1 d . . .
H20A H -0.2889 0.4306 0.5685 0.110 Uiso 1 1 calc R . .
H20B H -0.3854 0.3752 0.6359 0.110 Uiso 1 1 calc R . .
H20C H -0.4006 0.3916 0.5389 0.110 Uiso 1 1 calc R . .
C202 C -0.3677(10) 0.1755(10) 0.5808(7) 0.089(3) Uani 1 1 d . . .
H20D H -0.3232 0.1088 0.5854 0.134 Uiso 1 1 calc R . .
H20E H -0.4081 0.1807 0.5318 0.134 Uiso 1 1 calc R . .
H20F H -0.4213 0.1754 0.6310 0.134 Uiso 1 1 calc R . .
O300 O 0.3867(6) 0.1849(6) 1.0828(4) 0.0709(18) Uani 1 1 d . . .
C300 C 0.3908(9) 0.2718(10) 1.1030(6) 0.070(3) Uani 1 1 d . . .
C301 C 0.2876(13) 0.3392(12) 1.1185(10) 0.125(5) Uani 1 1 d . . .
H30A H 0.2222 0.3010 1.1083 0.187 Uiso 1 1 calc R . .
H30B H 0.2946 0.4075 1.0809 0.187 Uiso 1 1 calc R . .
H30C H 0.2786 0.3531 1.1764 0.187 Uiso 1 1 calc R . .
C302 C 0.4972(12) 0.3198(11) 1.1157(7) 0.105(4) Uani 1 1 d . . .
H30D H 0.5604 0.2767 1.0944 0.158 Uiso 1 1 calc R . .
H30E H 0.4990 0.3212 1.1753 0.158 Uiso 1 1 calc R . .
H30F H 0.5023 0.3932 1.0858 0.158 Uiso 1 1 calc R . .

loop_
_atom_site_aniso_label
_atom_site_aniso_U_11
_atom_site_aniso_U_22
_atom_site_aniso_U_33
_atom_site_aniso_U_23
_atom_site_aniso_U_13
_atom_site_aniso_U_12
Ru1 0.0354(4) 0.0385(5) 0.0403(4) -0.0040(3) -0.0055(3) -0.0001(3)
N1 0.032(3) 0.044(4) 0.036(4) -0.015(3) -0.002(3) -0.001(3)
N2 0.042(4) 0.038(4) 0.078(6) -0.012(4) -0.015(4) 0.000(3)
N3 0.032(3) 0.046(4) 0.033(4) -0.008(3) 0.002(3) -0.001(3)
N4 0.034(3) 0.049(4) 0.035(4) -0.007(3) -0.002(3) 0.002(3)
N5 0.039(4) 0.052(5) 0.075(6) -0.008(4) -0.016(4) 0.003(3)
N6 0.039(4) 0.037(4) 0.031(4) -0.001(3) -0.004(3) -0.002(3)
C1 0.041(5) 0.037(5) 0.051(5) 0.010(4) -0.007(4) -0.006(4)
C2 0.039(5) 0.034(5) 0.068(6) -0.004(4) -0.009(5) 0.000(4)
C3 0.051(5) 0.039(5) 0.056(6) -0.005(4) -0.002(4) 0.002(4)
C4 0.042(5) 0.038(5) 0.055(6) -0.011(4) -0.006(4) -0.002(4)
C5 0.034(4) 0.031(5) 0.059(6) 0.005(4) -0.002(4) -0.003(3)
C6 0.030(4) 0.045(5) 0.036(5) -0.005(4) 0.000(4) 0.004(4)
C7 0.028(4) 0.040(5) 0.017(4) -0.017(3) 0.006(3) 0.001(3)
C8 0.026(4) 0.039(5) 0.040(5) -0.007(4) 0.003(3) -0.003(3)
C9 0.032(4) 0.038(5) 0.013(4) -0.008(3) 0.003(3) 0.005(3)
C1A 0.075(6) 0.062(7) 0.055(6) 0.001(5) -0.010(5) 0.000(5)
C2A 0.041(5) 0.056(6) 0.091(7) -0.006(5) -0.018(5) 0.007(4)
C3A 0.075(6) 0.063(7) 0.068(7) -0.022(5) 0.006(5) 0.006(5)
C4A 0.076(6) 0.056(6) 0.080(7) -0.022(5) -0.031(5) -0.004(5)
C5A 0.046(5) 0.055(6) 0.077(6) 0.008(5) 0.000(5) -0.005(4)
C1B 0.047(5) 0.065(6) 0.037(5) -0.011(4) 0.006(4) -0.003(4)
C2B 0.059(5) 0.065(7) 0.060(6) -0.025(5) -0.001(4) -0.005(4)
C3B 0.045(5) 0.066(6) 0.040(5) -0.008(4) -0.003(4) -0.005(4)
C4B 0.061(6) 0.099(8) 0.034(5) -0.016(5) -0.005(4) 0.016(5)
C5B 0.046(5) 0.061(6) 0.062(6) -0.011(5) -0.010(4) 0.019(4)
C6B 0.053(5) 0.058(6) 0.037(5) -0.011(4) -0.002(4) 0.009(4)
C7B 0.044(5) 0.065(6) 0.042(5) -0.007(4) 0.003(4) -0.008(4)
C9B 0.044(5) 0.054(6) 0.046(5) -0.002(4) -0.008(4) 0.002(4)
C10 0.057(6) 0.087(8) 0.052(6) -0.013(6) -0.017(5) 0.000(5)
F11 0.083(4) 0.107(5) 0.069(4) -0.037(3) -0.006(3) 0.020(3)
F12 0.132(5) 0.057(4) 0.087(4) -0.007(4) -0.007(4) -0.013(3)
F13 0.082(4) 0.134(6) 0.105(5) -0.054(4) -0.036(4) -0.001(4)
C20 0.81(6) 0.058(10) 0.142(14) -0.071(11) -0.30(3) 0.20(2)
F21 0.118(8) 0.71(4) 0.33(2) -0.31(3) 0.139(11) -0.170(16)
F22 0.176(7) 0.122(7) 0.083(5) 0.002(4) -0.026(5) 0.046(6)
F23 0.159(6) 0.053(4) 0.100(5) -0.018(4) 0.004(4) 0.010(4)
C30 0.073(7) 0.079(8) 0.062(7) -0.018(6) -0.006(6) 0.005(6)
F31A 0.121(8) 0.082(6) 0.115(7) -0.009(5) -0.032(6) 0.025(5)
F32A 0.133(9) 0.110(6) 0.079(5) -0.043(5) -0.025(5) -0.027(6)
F33A 0.102(6) 0.103(8) 0.074(5) -0.009(5) 0.016(5) -0.051(5)
F31B 0.114(16) 0.094(15) 0.094(15) -0.013(15) -0.012(15) -0.006(15)
F32B 0.14(2) 0.11(2) 0.08(2) -0.057(19) -0.017(19) -0.02(2)
F33B 0.092(19) 0.12(2) 0.09(2) 0.004(19) 0.011(19) -0.04(2)
S1 0.0458(13) 0.0514(15) 0.0481(13) -0.0011(11) -0.0075(11) -0.0011(10)
O11 0.052(3) 0.063(4) 0.072(4) -0.011(3) -0.017(3) -0.005(3)
O12 0.071(4) 0.074(5) 0.064(4) 0.024(4) 0.004(3) 0.007(3)
O13 0.048(3) 0.074(4) 0.046(3) -0.008(3) 0.002(3) 0.005(3)
S2 0.0792(17) 0.0520(16) 0.0717(17) -0.0226(14) -0.0205(14) 0.0069(12)
O21 0.163(8) 0.073(6) 0.074(5) -0.041(5) 0.021(5) -0.003(5)
O22 0.239(15) 0.266(17) 0.207(13) -0.150(13) 0.149(12) -0.184(14)
O23 0.248(13) 0.121(9) 0.102(7) -0.033(6) -0.070(8) 0.088(9)
S3A 0.045(2) 0.059(2) 0.047(2) -0.0079(16) -0.0038(16) -0.0116(16)
O31A 0.086(10) 0.114(10) 0.042(5) -0.019(6) 0.027(5) -0.018(7)
O32A 0.044(8) 0.087(8) 0.063(6) -0.036(5) -0.001(4) -0.011(6)
O33A 0.086(6) 0.073(6) 0.091(6) -0.001(5) -0.028(5) 0.013(5)
S3B 0.080(14) 0.15(2) 0.116(18) -0.037(16) -0.027(13) -0.022(14)
O31B 0.10(4) 0.35(12) 0.26(9) -0.14(9) 0.00(5) 0.09(6)
O32B 0.06(2) 0.09(2) 0.052(16) -0.043(15) -0.011(15) -0.021(19)
O33B 0.11(3) 0.13(2) 0.049(17) -0.008(17) 0.007(19) 0.00(2)
O100 0.093(5) 0.059(5) 0.068(4) -0.001(4) 0.000(4) 0.008(4)
C100 0.090(8) 0.065(8) 0.048(6) -0.018(6) -0.002(5) 0.008(6)
C101 0.100(8) 0.078(9) 0.088(8) 0.002(7) -0.017(7) -0.014(7)
C102 0.091(8) 0.115(10) 0.067(7) -0.017(7) -0.011(6) 0.028(7)
O200 0.057(5) 0.107(6) 0.093(5) -0.046(5) -0.004(4) 0.011(4)
C200 0.063(7) 0.085(8) 0.044(5) -0.018(5) -0.007(5) -0.002(6)
C201 0.054(6) 0.084(8) 0.075(7) 0.008(6) -0.003(5) 0.003(5)
C202 0.089(8) 0.098(9) 0.088(8) -0.023(7) -0.024(6) -0.007(7)
O300 0.095(5) 0.058(5) 0.062(4) -0.023(4) -0.001(3) -0.011(4)
C300 0.093(8) 0.073(8) 0.045(6) -0.010(6) -0.009(5) -0.018(6)
C301 0.152(13) 0.092(10) 0.151(13) -0.057(10) -0.061(11) 0.036(9)
C302 0.151(12) 0.095(10) 0.074(8) -0.016(7) -0.010(8) -0.051(9)

loop_
_atom_type_symbol
_atom_type_description
_atom_type_scat_dispersion_real
_atom_type_scat_dispersion_imag
_atom_type_scat_source
C C 0.0033 0.0016 'International Tables Vol C Tables 4.2.6.8 and 6.1.1.4'
H H 0.0000 0.0000 'International Tables Vol C Tables 4.2.6.8 and 6.1.1.4'
N N 0.0061 0.0033 'International Tables Vol C Tables 4.2.6.8 and 6.1.1.4'
O O 0.0106 0.0060 'International Tables Vol C Tables 4.2.6.8 and 6.1.1.4'
F F 0.0171 0.0103 'International Tables Vol C Tables 4.2.6.8 and 6.1.1.4'
S S 0.1246 0.1234 'International Tables Vol C Tables 4.2.6.8 and 6.1.1.4'
Ru Ru -1.2594 0.8363 'International Tables Vol C Tables 4.2.6.8 and 6.1.1.4'

loop_
_geom_angle_atom_site_label_1
_geom_angle_atom_site_label_2
_geom_angle_atom_site_label_3
_geom_angle
C8 Ru1 C6 93.7(3)
C8 Ru1 C3 129.5(3)
C6 Ru1 C3 119.4(3)
C8 Ru1 C1 139.2(3)
C6 Ru1 C1 112.2(3)
C3 Ru1 C1 64.4(3)
C8 Ru1 C5 105.9(3)
C6 Ru1 C5 149.8(3)
C3 Ru1 C5 64.4(3)
C1 Ru1 C5 39.4(3)
C8 Ru1 C2 166.2(3)
C6 Ru1 C2 99.3(3)
C3 Ru1 C2 38.6(3)
C1 Ru1 C2 37.7(3)
C5 Ru1 C2 64.3(3)
C8 Ru1 C4 101.9(3)
C6 Ru1 C4 158.2(3)
C3 Ru1 C4 38.9(3)
C1 Ru1 C4 64.4(3)
C5 Ru1 C4 37.6(3)
C2 Ru1 C4 64.3(3)
C6 N1 C7 111.4(6)
C6 N1 C1B 128.0(6)
C7 N1 C1B 120.7(6)
C7 N2 N3 107.5(6)
C7 N2 C7B 129.0(6)
N3 N2 C7B 123.4(7)
C6 N3 N2 110.3(6)
C6 N3 C3B 126.8(6)
N2 N3 C3B 122.9(7)
C8 N4 N5 110.0(6)
C8 N4 C4B 125.2(6)
N5 N4 C4B 124.7(7)
C9 N5 N4 108.8(6)
C9 N5 C5B 129.2(7)
N4 N5 C5B 122.0(7)
C9 N6 C8 111.7(6)
C9 N6 C6B 122.4(6)
C8 N6 C6B 125.8(6)
C2 C1 C5 108.2(7)
C2 C1 C1A 127.4(7)
C5 C1 C1A 124.0(7)
C2 C1 Ru1 72.3(5)
C5 C1 Ru1 70.8(4)
C1A C1 Ru1 128.7(6)
C1 C2 C3 107.9(6)
C1 C2 C2A 126.8(8)
C3 C2 C2A 125.3(8)
C1 C2 Ru1 70.0(4)
C3 C2 Ru1 69.2(5)
C2A C2 Ru1 127.5(6)
C2 C3 C4 108.2(7)
C2 C3 C3A 125.1(8)
C4 C3 C3A 126.2(8)
C2 C3 Ru1 72.2(5)
C4 C3 Ru1 72.3(4)
C3A C3 Ru1 127.2(7)
C5 C4 C3 107.6(7)
C5 C4 C4A 125.3(7)
C3 C4 C4A 127.1(8)
C5 C4 Ru1 70.3(4)
C3 C4 Ru1 68.8(4)
C4A C4 Ru1 127.1(6)
C4 C5 C1 108.0(7)
C4 C5 C5A 126.6(7)
C1 C5 C5A 125.3(8)
C4 C5 Ru1 72.1(5)
C1 C5 Ru1 69.8(4)
C5A C5 Ru1 126.1(6)
N1 C6 N3 104.0(6)
N1 C6 Ru1 127.8(5)
N3 C6 Ru1 128.2(5)
N2 C7 N1 106.9(6)
N2 C7 C2B 128.3(7)
N1 C7 C2B 124.8(7)
N4 C8 N6 102.6(6)
N4 C8 Ru1 128.3(5)
N6 C8 Ru1 129.1(5)
N5 C9 N6 106.8(6)
N5 C9 C9B 128.7(7)
N6 C9 C9B 124.4(6)
F12 C10 F11 107.0(8)
F12 C10 F13 107.9(8)
F11 C10 F13 105.9(7)
F12 C10 S1 111.8(6)
F11 C10 S1 112.6(6)
F13 C10 S1 111.4(7)
F22 C20 F23 106.5(9)
F22 C20 F21 114.6(15)
F23 C20 F21 116.2(13)
F22 C20 S2 114.0(10)
F23 C20 S2 110.6(9)
F21 C20 S2 94.7(13)
F33A C30 F32B 123(4)
F33A C30 F31B 59(3)
F32B C30 F31B 110(3)
F33A C30 F31A 105.8(9)
F32B C30 F31A 96(3)
F31B C30 F31A 48(3)
F33A C30 F33B 46(2)
F32B C30 F33B 109(3)
F31B C30 F33B 105(2)
F31A C30 F33B 149(2)
F33A C30 F32A 107.9(9)
F32B C30 F32A 16(4)
F31B C30 F32A 107(3)
F31A C30 F32A 106.5(9)
F33B C30 F32A 95(3)
F33A C30 S3B 129.9(10)
F32B C30 S3B 105(4)
F31B C30 S3B 120(3)
F31A C30 S3B 81.2(11)
F33B C30 S3B 108(3)
F32A C30 S3B 117.6(11)
F33A C30 S3A 113.5(8)
F32B C30 S3A 105(4)
F31B C30 S3A 141(2)
F31A C30 S3A 111.5(7)
F33B C30 S3A 79(2)
F32A C30 S3A 111.4(9)
S3B C30 S3A 30.7(8)
O12 S1 O11 115.5(4)
O12 S1 O13 114.9(4)
O11 S1 O13 114.1(4)
O12 S1 C10 104.3(4)
O11 S1 C10 103.0(4)
O13 S1 C10 102.7(4)
O23 S2 O21 126.7(6)
O23 S2 O22 104.5(8)
O21 S2 O22 107.7(6)
O23 S2 C20 109.2(6)
O21 S2 C20 107.1(5)
O22 S2 C20 97.8(8)
O33A S3A O32A 112.2(6)
O33A S3A O31A 117.8(7)
O32A S3A O31A 115.7(7)
O33A S3A C30 103.0(5)
O32A S3A C30 101.9(8)
O31A S3A C30 103.4(7)
O33B S3B O31B 112(2)
O33B S3B O32B 114(2)
O31B S3B O32B 113(2)
O33B S3B C30 109(3)
O31B S3B C30 99(4)
O32B S3B C30 109(3)
O100 C100 C102 122.5(11)
O100 C100 C101 121.6(10)
C102 C100 C101 115.9(11)
O200 C200 C202 122.2(10)
O200 C200 C201 120.3(9)
C202 C200 C201 117.5(9)
O300 C300 C302 122.7(11)
O300 C300 C301 121.8(10)
C302 C300 C301 115.6(11)

loop_
_geom_bond_atom_site_label_1
_geom_bond_atom_site_label_2
_geom_bond_distance
Ru1 C8 2.071(7)
Ru1 C6 2.081(7)
Ru1 C3 2.134(8)
Ru1 C1 2.145(8)
Ru1 C5 2.158(8)
Ru1 C2 2.174(8)
Ru1 C4 2.181(8)
N1 C6 1.340(9)
N1 C7 1.359(9)
N1 C1B 1.460(10)
N2 C7 1.312(10)
N2 N3 1.369(9)
N2 C7B 1.485(11)
N3 C6 1.346(10)
N3 C3B 1.458(10)
N4 C8 1.350(9)
N4 N5 1.372(9)
N4 C4B 1.468(10)
N5 C9 1.286(9)
N5 C5B 1.491(11)
N6 C9 1.352(9)
N6 C8 1.367(9)
N6 C6B 1.452(10)
C1 C2 1.395(12)
C1 C5 1.451(11)
C1 C1A 1.510(12)
C2 C3 1.426(12)
C2 C2A 1.509(11)
C3 C4 1.437(11)
C3 C3A 1.481(12)
C4 C5 1.398(12)
C4 C4A 1.502(11)
C5 C5A 1.496(12)
C7 C2B 1.441(11)
C9 C9B 1.446(10)
C10 F12 1.318(9)
C10 F11 1.331(9)
C10 F13 1.338(8)
C10 S1 1.799(10)
C20 F22 1.283(10)
C20 F23 1.333(10)
C20 F21 1.343(14)
C20 S2 1.773(13)
C30 F33A 1.304(10)
C30 F32B 1.322(16)
C30 F31B 1.324(16)
C30 F31A 1.338(10)
C30 F33B 1.339(16)
C30 F32A 1.341(10)
C30 S3B 1.722(18)
C30 S3A 1.807(11)
S1 O12 1.429(6)
S1 O11 1.433(5)
S1 O13 1.439(5)
S2 O23 1.350(8)
S2 O21 1.386(6)
S2 O22 1.518(10)
S3A O33A 1.416(8)
S3A O32A 1.437(9)
S3A O31A 1.440(8)
S3B O33B 1.426(16)
S3B O31B 1.432(16)
S3B O32B 1.432(15)
O100 C100 1.190(12)
C100 C102 1.487(15)
C100 C101 1.530(16)
O200 C200 1.220(11)
C200 C202 1.465(15)
C200 C201 1.504(14)
O300 C300 1.192(12)
C300 C302 1.484(16)
C300 C301 1.501(17)
